data_7708053
loop_
_publ_author_name
'Li, Xiang'
'Liu, Yu-Han'
'Zhu, Guang-Zhou'
'Yang, Feng-Lei'
'Gao, Feng'

_publ_section_title
;
 Successive syntheses and magnetic properties of homodinuclear lanthanide
 macrocyclic complexes
;
_journal_name_full 'Dalton Transactions'
_journal_paper_doi 10.1039/D1DT01514A
_journal_year 2021
_chemical_formula_moiety 'C56 H62 N4 O10 Tb2, 7[C2H4Cl2]'
_chemical_formula_sum 'C70 H90 Cl14 N4 O10 Tb2'
_chemical_formula_weight 1961.59
_space_group_crystal_system monoclinic
_space_group_IT_number 14
_space_group_name_Hall '-P 2ybc'
_space_group_name_H-M_alt 'P 1 21/c 1'
_atom_sites_solution_hydrogens mixed
_audit_creation_date 2021-07-28
_audit_creation_method
;
Olex2 1.3
(compiled 2020.02.04 svn.rd84adfe8 for OlexSys, GUI svn.r6272)
;
_audit_update_record
;
2021-07-28 deposited with the CCDC.	2021-07-29 downloaded from the CCDC.
;
_cell_angle_alpha 90
_cell_angle_beta 100.0930(10)
_cell_angle_gamma 90
_cell_formula_units_Z 2
_cell_length_a 11.5727(13)
_cell_length_b 13.8912(16)
_cell_length_c 22.363(3)
_cell_measurement_reflns_used 4808
_cell_measurement_temperature 296(2)
_cell_measurement_theta_max 24.43
_cell_measurement_theta_min 2.31
_cell_volume 3539.4(7)
_computing_cell_refinement 'Bruker SMART'
_computing_data_collection 'Bruker SMART'
_computing_data_reduction 'Bruker SAINT'
_computing_molecular_graphics 'Olex2 1.3 (Dolomanov et al., 2009)'
_computing_publication_material 'Olex2 1.3 (Dolomanov et al., 2009)'
_computing_structure_refinement 'SHELXL 2018/3 (Sheldrick, 2015)'
_computing_structure_solution 'SHELXL-2018/3 (Sheldrick, 2018)'
_diffrn_ambient_temperature 296.15
_diffrn_measured_fraction_theta_full 0.995
_diffrn_measured_fraction_theta_max 0.992
_diffrn_measurement_device_type 'Bruker APEX-II CCD'
_diffrn_measurement_method '\f and \w scans'
_diffrn_radiation_type MoK\a
_diffrn_radiation_wavelength 0.71073
_diffrn_reflns_av_R_equivalents 0.0439
_diffrn_reflns_av_unetI/netI 0.0610
_diffrn_reflns_Laue_measured_fraction_full 0.995
_diffrn_reflns_Laue_measured_fraction_max 0.992
_diffrn_reflns_limit_h_max 14
_diffrn_reflns_limit_h_min -12
_diffrn_reflns_limit_k_max 17
_diffrn_reflns_limit_k_min -15
_diffrn_reflns_limit_l_max 22
_diffrn_reflns_limit_l_min -28
_diffrn_reflns_number 19798
_diffrn_reflns_point_group_measured_fraction_full 0.995
_diffrn_reflns_point_group_measured_fraction_max 0.992
_diffrn_reflns_theta_full 25.242
_diffrn_reflns_theta_max 27.115
_diffrn_reflns_theta_min 2.759
_exptl_absorpt_coefficient_mu 2.574
_exptl_absorpt_correction_T_max 0.8491
_exptl_absorpt_correction_T_min 0.7831
_exptl_absorpt_correction_type multi-scan
_exptl_absorpt_process_details sadabs
_exptl_crystal_colour yellow
_exptl_crystal_colour_primary yellow
_exptl_crystal_density_diffrn 1.841
_exptl_crystal_description block
_exptl_crystal_F_000 1972
_exptl_crystal_size_max 0.12
_exptl_crystal_size_mid 0.11
_exptl_crystal_size_min 0.08
_refine_diff_density_max 0.745
_refine_diff_density_min -0.581
_refine_diff_density_rms 0.110
_refine_ls_extinction_method none
_refine_ls_goodness_of_fit_ref 1.002
_refine_ls_hydrogen_treatment constr
_refine_ls_matrix_type full
_refine_ls_number_parameters 361
_refine_ls_number_reflns 7762
_refine_ls_number_restraints 147
_refine_ls_restrained_S_all 0.999
_refine_ls_R_factor_all 0.0582
_refine_ls_R_factor_gt 0.0396
_refine_ls_shift/su_max 0.001
_refine_ls_shift/su_mean 0.000
_refine_ls_structure_factor_coef Fsqd
_refine_ls_weighting_details 'w=1/[\s^2^(Fo^2^)+(0.0575P)^2^] where P=(Fo^2^+2Fc^2^)/3'
_refine_ls_weighting_scheme calc
_refine_ls_wR_factor_gt 0.1038
_refine_ls_wR_factor_ref 0.1117
_reflns_Friedel_coverage 0.000
_reflns_number_gt 5693
_reflns_number_total 7762
_reflns_threshold_expression 'I > 2\s(I)'
_cod_data_source_file d1dt01514a2.cif
_cod_data_source_block gf20190429b_0m_sq
_cod_database_code 7708053
_shelx_shelxl_version_number 2018/3
_shelx_space_group_comment
;
The symmetry employed for this shelxl refinement is uniquely defined
by the following loop, which should always be used as a source of
symmetry information in preference to the above space-group names.
They are only intended as comments.
;
_shelx_estimated_absorpt_t_max 0.821
_shelx_estimated_absorpt_t_min 0.748
_olex2_refinement_description
;
1. Fixed Uiso
 At 1.2 times of:
  All C(H) groups
 At 1.5 times of:
  All C(H,H,H) groups
2. Restrained distances
 C1A-C2A \\sim C2A-C3A \\sim C3A-C1A
 with sigma of 0.02
3. Uiso/Uaniso restraints and constraints
C1 \\sim N1 \\sim O1 \\sim Tb1 \\sim C2 \\sim N2 \\sim O2 \\sim C3 \\sim O3
\\sim C4: within 3.5A with sigma of 0.01 and sigma for terminal atoms of 0.02
within 3.5A
C3 \\sim C1A \\sim C1 \\sim C2A \\sim C2 \\sim C3A: within 2A with sigma of
0.01 and sigma for terminal atoms of 0.02 within 2A
4. Others
 Sof(C3A)=Sof(H3AA)=Sof(H3AB)=Sof(H3AC)=Sof(C2A)=Sof(H2AA)=Sof(H2AB)=Sof(H2AC)=
 Sof(C1A)=Sof(H1AA)=Sof(H1AB)=Sof(H1AC)=1-FVAR(1)
 Sof(C1)=Sof(H1A)=Sof(H1B)=Sof(H1C)=Sof(C2)=Sof(H2A)=Sof(H2B)=Sof(H2C)=Sof(C3)=
 Sof(H3A)=Sof(H3B)=Sof(H3C)=FVAR(1)
5.a Riding coordinates:
 C2A(H2AA,H2AB,H2AC), C1A(H1AA,H1AB,H1AC)
5.b Aromatic/amide H refined with riding coordinates:
 C6(H6), C7(H7), C10(H10), C12(H12), C13(H13), C14(H14), C15(H15), C17(H17),
 C21(H21), C26(H26)
5.c Idealised Me refined as rotating group:
 C1(H1A,H1B,H1C), C2(H2A,H2B,H2C), C3(H3A,H3B,H3C), C19(H19A,H19B,H19C),
 C23(H23A,H23B,H23C), C24(H24A,H24B,H24C), C28(H28A,H28B,H28C), C3A(H3AA,H3AB,
 H3AC)
;
_olex2_submission_special_instructions 'No special instructions were received'

loop_
_space_group_symop_operation_xyz
'x, y, z'
'-x, y+1/2, -z+1/2'
'-x, -y, -z'
'x, -y-1/2, z-1/2'

loop_
_atom_site_label
_atom_site_type_symbol
_atom_site_fract_x
_atom_site_fract_y
_atom_site_fract_z
_atom_site_U_iso_or_equiv
_atom_site_adp_type
_atom_site_occupancy
_atom_site_site_symmetry_order
_atom_site_calc_flag
_atom_site_refinement_flags_posn
_atom_site_refinement_flags_adp
_atom_site_refinement_flags_occupancy
_atom_site_disorder_assembly
_atom_site_disorder_group
C1 C 0.9720(7) 0.0644(8) 0.2832(3) 0.086(3) Uani 0.814(8) 1 d . U P A 1
H1A H 0.964801 0.127391 0.265214 0.129 Uiso 0.814(8) 1 calc R U P A 1
H1B H 1.012769 0.022835 0.259626 0.129 Uiso 0.814(8) 1 calc R U P A 1
H1C H 1.015265 0.068737 0.323880 0.129 Uiso 0.814(8) 1 calc R U P A 1
N1 N 0.3774(3) -0.0314(3) 0.10792(16) 0.0353(8) Uani 1 1 d . U . . .
O1 O 0.4710(3) 0.1777(2) 0.11818(14) 0.0438(8) Uani 1 1 d . U . . .
Tb1 Tb 0.39547(2) 0.09672(2) 0.02764(2) 0.03360(9) Uani 1 1 d . U . . .
C2 C 0.7878(8) 0.0806(8) 0.3273(4) 0.083(3) Uani 0.814(8) 1 d . U P A 1
H2A H 0.712797 0.052869 0.329820 0.125 Uiso 0.814(8) 1 calc R U P A 1
H2B H 0.777129 0.145478 0.312618 0.125 Uiso 0.814(8) 1 calc R U P A 1
H2C H 0.836054 0.080730 0.366903 0.125 Uiso 0.814(8) 1 calc R U P A 1
N2 N 0.2426(3) -0.0331(3) -0.00338(16) 0.0364(8) Uani 1 1 d . U . . .
O2 O 0.2350(3) 0.1499(2) 0.06861(15) 0.0443(8) Uani 1 1 d . U . . .
C3 C 0.8724(8) -0.0805(6) 0.3104(4) 0.083(3) Uani 0.814(8) 1 d . U P A 1
H3A H 0.927157 -0.076981 0.347878 0.125 Uiso 0.814(8) 1 calc R U P A 1
H3B H 0.905279 -0.118439 0.281655 0.125 Uiso 0.814(8) 1 calc R U P A 1
H3C H 0.800833 -0.109724 0.317495 0.125 Uiso 0.814(8) 1 calc R U P A 1
O3 O 0.2896(3) 0.1791(2) -0.05482(15) 0.0474(8) Uani 1 1 d . U . . .
C4 C 0.8462(5) 0.0224(5) 0.2847(2) 0.0550(14) Uani 1 1 d . U . . .
O4 O 0.5263(3) 0.2063(3) -0.00182(16) 0.0545(9) Uani 1 1 d . . . . .
C5 C 0.7683(4) 0.0161(4) 0.2211(2) 0.0405(11) Uani 1 1 d . . . . .
O5 O 0.5598(2) 0.0001(2) 0.05081(12) 0.0366(7) Uani 1 1 d . . . . .
C6 C 0.8103(4) 0.0430(4) 0.1692(2) 0.0421(11) Uani 1 1 d . . . . .
H6 H 0.885818 0.067963 0.173263 0.050 Uiso 1 1 calc R U . . .
C7 C 0.6559(4) -0.0173(4) 0.2138(2) 0.0412(11) Uani 1 1 d . . . . .
H7 H 0.627511 -0.038364 0.248012 0.049 Uiso 1 1 calc R U . . .
C8 C 0.5815(4) -0.0214(3) 0.15771(19) 0.0368(10) Uani 1 1 d . . . . .
C9 C 0.6285(4) 0.0036(3) 0.10477(19) 0.0352(10) Uani 1 1 d . . . . .
C10 C 0.4584(4) -0.0542(3) 0.1519(2) 0.0383(11) Uani 1 1 d . . . . .
H10 H 0.439034 -0.093881 0.182184 0.046 Uiso 1 1 calc R U . . .
C11 C 0.2612(4) -0.0663(3) 0.1041(2) 0.0350(10) Uani 1 1 d . . . . .
C12 C 0.2116(5) -0.0945(4) 0.1542(2) 0.0483(13) Uani 1 1 d . . . . .
H12 H 0.257144 -0.093332 0.192894 0.058 Uiso 1 1 calc R U . . .
C13 C 0.0964(5) -0.1238(4) 0.1469(3) 0.0586(15) Uani 1 1 d . . . . .
H13 H 0.065305 -0.143768 0.180489 0.070 Uiso 1 1 calc R U . . .
C14 C 0.0256(5) -0.1238(4) 0.0891(3) 0.0524(14) Uani 1 1 d . . . . .
H14 H -0.052467 -0.142959 0.084464 0.063 Uiso 1 1 calc R U . . .
C15 C 0.0725(4) -0.0952(3) 0.0392(2) 0.0440(12) Uani 1 1 d . . . . .
H15 H 0.025272 -0.094090 0.001026 0.053 Uiso 1 1 calc R U . . .
C16 C 0.1899(4) -0.0681(3) 0.0457(2) 0.0374(11) Uani 1 1 d . . . . .
C17 C 0.2056(4) -0.0634(4) -0.0580(2) 0.0422(11) Uani 1 1 d . . . . .
H17 H 0.143143 -0.106524 -0.063989 0.051 Uiso 1 1 calc R U . . .
C18 C 0.2558(4) -0.0342(4) -0.1114(2) 0.0376(11) Uani 1 1 d . . . . .
C19 C 0.5174(6) 0.2168(5) 0.2226(3) 0.0732(18) Uani 1 1 d . . . . .
H19A H 0.588911 0.181706 0.222752 0.110 Uiso 1 1 calc R U . . .
H19B H 0.485290 0.200371 0.257993 0.110 Uiso 1 1 calc R U . . .
H19C H 0.533343 0.284638 0.222666 0.110 Uiso 1 1 calc R U . . .
C20 C 0.4304(5) 0.1912(4) 0.1664(2) 0.0472(12) Uani 1 1 d . . . . .
C21 C 0.3113(5) 0.1846(4) 0.1710(2) 0.0561(14) Uani 1 1 d . . . . .
H21 H 0.291125 0.194077 0.209062 0.067 Uiso 1 1 calc R U . . .
C22 C 0.2230(5) 0.1651(4) 0.1235(2) 0.0494(13) Uani 1 1 d . . . . .
C23 C 0.0969(5) 0.1629(5) 0.1344(3) 0.0716(18) Uani 1 1 d . . . . .
H23A H 0.052719 0.212852 0.111033 0.107 Uiso 1 1 calc R U . . .
H23B H 0.095803 0.173026 0.176749 0.107 Uiso 1 1 calc R U . . .
H23C H 0.062577 0.101514 0.122215 0.107 Uiso 1 1 calc R U . . .
C24 C 0.6424(6) 0.2999(5) -0.0566(3) 0.079(2) Uani 1 1 d . . . . .
H24A H 0.648498 0.360831 -0.036046 0.119 Uiso 1 1 calc R U . . .
H24B H 0.645137 0.309597 -0.098788 0.119 Uiso 1 1 calc R U . . .
H24C H 0.706495 0.259310 -0.038807 0.119 Uiso 1 1 calc R U . . .
C25 C 0.5279(5) 0.2524(4) -0.0503(3) 0.0525(13) Uani 1 1 d . . . . .
C26 C 0.4322(5) 0.2634(4) -0.0975(3) 0.0599(15) Uani 1 1 d . . . . .
H26 H 0.444747 0.296840 -0.131778 0.072 Uiso 1 1 calc R U . . .
C27 C 0.3210(5) 0.2286(4) -0.0973(2) 0.0514(13) Uani 1 1 d . . . . .
C28 C 0.2247(6) 0.2490(5) -0.1511(3) 0.078(2) Uani 1 1 d . . . . .
H28A H 0.195959 0.189380 -0.169692 0.117 Uiso 1 1 calc R U . . .
H28B H 0.255642 0.287809 -0.180132 0.117 Uiso 1 1 calc R U . . .
H28C H 0.161714 0.282769 -0.137520 0.117 Uiso 1 1 calc R U . . .
C3A C 0.783(3) -0.006(3) 0.3395(15) 0.083(7) Uani 0.186(8) 1 d D U P A 2
H3AA H 0.836500 0.001374 0.377086 0.125 Uiso 0.186(8) 1 calc R U P A 2
H3AB H 0.757853 -0.072271 0.335084 0.125 Uiso 0.186(8) 1 calc R U P A 2
H3AC H 0.715824 0.034383 0.339429 0.125 Uiso 0.186(8) 1 calc R U P A 2
C2A C 0.895(3) 0.131(3) 0.2964(16) 0.092(7) Uani 0.186(8) 1 d D U P A 2
H2AA H 0.844758 0.161519 0.320754 0.138 Uiso 0.186(8) 1 d R U P A 2
H2AB H 0.973318 0.127469 0.319084 0.138 Uiso 0.186(8) 1 d R U P A 2
H2AC H 0.894988 0.168149 0.260174 0.138 Uiso 0.186(8) 1 d R U P A 2
C1A C 0.962(3) -0.045(3) 0.2893(17) 0.094(7) Uani 0.186(8) 1 d D U P A 2
H1AA H 0.959649 -0.104104 0.311408 0.141 Uiso 0.186(8) 1 d R U P A 2
H1AB H 1.025749 -0.005954 0.309418 0.141 Uiso 0.186(8) 1 d R U P A 2
H1AC H 0.974679 -0.059494 0.248818 0.141 Uiso 0.186(8) 1 d R U P A 2

loop_
_atom_site_aniso_label
_atom_site_aniso_U_11
_atom_site_aniso_U_22
_atom_site_aniso_U_33
_atom_site_aniso_U_23
_atom_site_aniso_U_13
_atom_site_aniso_U_12
C1 0.056(4) 0.146(7) 0.047(4) -0.003(5) -0.014(3) -0.030(5)
N1 0.0333(19) 0.046(2) 0.0282(18) 0.0038(16) 0.0095(15) -0.0010(16)
O1 0.0410(18) 0.053(2) 0.0376(18) -0.0043(15) 0.0076(14) -0.0061(15)
Tb1 0.03024(13) 0.04331(14) 0.02884(13) 0.00218(10) 0.00953(8) -0.00291(10)
C2 0.074(5) 0.127(7) 0.045(4) -0.021(4) -0.001(4) 0.006(5)
N2 0.0318(18) 0.047(2) 0.0325(19) 0.0013(17) 0.0109(15) -0.0030(16)
O2 0.0398(17) 0.0549(19) 0.0401(18) -0.0023(15) 0.0121(14) 0.0022(15)
C3 0.082(6) 0.099(6) 0.059(5) 0.011(4) -0.015(4) -0.002(4)
O3 0.0464(19) 0.056(2) 0.0411(18) 0.0126(16) 0.0117(15) 0.0036(15)
C4 0.046(3) 0.089(4) 0.027(3) -0.003(3) -0.001(2) -0.003(3)
O4 0.050(2) 0.065(2) 0.050(2) 0.0091(19) 0.0133(17) -0.0192(18)
C5 0.037(3) 0.054(3) 0.029(2) -0.001(2) 0.0013(19) 0.000(2)
O5 0.0292(16) 0.057(2) 0.0242(15) -0.0003(14) 0.0063(12) -0.0006(14)
C6 0.030(2) 0.058(3) 0.037(3) -0.001(2) 0.001(2) -0.003(2)
C7 0.045(3) 0.055(3) 0.023(2) 0.007(2) 0.0056(19) 0.002(2)
C8 0.038(3) 0.045(3) 0.029(2) 0.001(2) 0.0110(19) 0.003(2)
C9 0.035(2) 0.047(3) 0.025(2) 0.000(2) 0.0056(18) 0.001(2)
C10 0.036(3) 0.045(3) 0.036(3) 0.007(2) 0.012(2) -0.002(2)
C11 0.028(2) 0.044(3) 0.034(2) 0.003(2) 0.0091(19) -0.0029(19)
C12 0.046(3) 0.062(3) 0.039(3) 0.010(3) 0.014(2) -0.006(2)
C13 0.052(3) 0.073(4) 0.054(3) 0.010(3) 0.019(3) -0.011(3)
C14 0.037(3) 0.068(4) 0.056(3) -0.002(3) 0.019(3) -0.014(2)
C15 0.043(3) 0.055(3) 0.036(3) 0.003(2) 0.011(2) -0.008(2)
C16 0.037(3) 0.043(3) 0.035(3) 0.002(2) 0.015(2) -0.008(2)
C17 0.030(2) 0.053(3) 0.043(3) -0.001(2) 0.007(2) -0.007(2)
C18 0.032(2) 0.053(3) 0.029(2) 0.001(2) 0.0071(19) 0.001(2)
C19 0.073(4) 0.090(5) 0.053(4) -0.020(3) 0.003(3) -0.003(4)
C20 0.053(3) 0.047(3) 0.041(3) -0.008(2) 0.007(2) -0.006(2)
C21 0.060(4) 0.071(4) 0.043(3) -0.015(3) 0.026(3) -0.003(3)
C22 0.047(3) 0.052(3) 0.054(3) -0.004(3) 0.021(3) -0.002(2)
C23 0.052(4) 0.098(5) 0.072(4) -0.022(4) 0.031(3) -0.005(3)
C24 0.087(5) 0.076(4) 0.086(5) 0.006(4) 0.046(4) -0.029(4)
C25 0.058(3) 0.046(3) 0.058(3) -0.004(3) 0.024(3) -0.014(3)
C26 0.075(4) 0.062(4) 0.047(3) 0.010(3) 0.025(3) -0.012(3)
C27 0.071(4) 0.048(3) 0.038(3) 0.007(2) 0.016(3) 0.012(3)
C28 0.089(5) 0.096(5) 0.047(3) 0.023(3) 0.007(3) 0.006(4)
C3A 0.081(13) 0.114(14) 0.056(12) -0.010(13) 0.015(11) -0.019(13)
C2A 0.091(13) 0.123(14) 0.051(12) 0.001(12) -0.015(12) -0.024(13)
C1A 0.074(13) 0.136(14) 0.062(12) 0.004(13) -0.015(12) -0.012(13)

loop_
_atom_type_symbol
_atom_type_description
_atom_type_scat_dispersion_real
_atom_type_scat_dispersion_imag
_atom_type_scat_source
C C 0.0033 0.0016 'International Tables Vol C Tables 4.2.6.8 and 6.1.1.4'
H H 0.0000 0.0000 'International Tables Vol C Tables 4.2.6.8 and 6.1.1.4'
N N 0.0061 0.0033 'International Tables Vol C Tables 4.2.6.8 and 6.1.1.4'
O O 0.0106 0.0060 'International Tables Vol C Tables 4.2.6.8 and 6.1.1.4'
Tb Tb -0.1723 4.1537 'International Tables Vol C Tables 4.2.6.8 and 6.1.1.4'
Cl Cl 0.1484 0.1585 'International Tables Vol C Tables 4.2.6.8 and 6.1.1.4'

loop_
_geom_angle_atom_site_label_1
_geom_angle_atom_site_label_2
_geom_angle_atom_site_label_3
_geom_angle
_geom_angle_site_symmetry_1
_geom_angle_site_symmetry_3
_geom_angle_publ_flag
H1A C1 H1B 109.5 . . ?
H1A C1 H1C 109.5 . . ?
H1B C1 H1C 109.5 . . ?
C4 C1 H1A 109.5 . . ?
C4 C1 H1B 109.5 . . ?
C4 C1 H1C 109.5 . . ?
C10 N1 Tb1 125.1(3) . . ?
C10 N1 C11 121.5(4) . . ?
C11 N1 Tb1 112.9(3) . . ?
C20 O1 Tb1 132.0(3) . . ?
N1 Tb1 Tb1 82.93(8) . 3_655 ?
O1 Tb1 N1 78.01(11) . . ?
O1 Tb1 Tb1 116.08(8) . 3_655 ?
O1 Tb1 N2 135.49(11) . . ?
N2 Tb1 N1 63.84(11) . . ?
N2 Tb1 Tb1 82.37(8) . 3_655 ?
O2 Tb1 N1 77.05(12) . . ?
O2 Tb1 O1 73.19(11) . . ?
O2 Tb1 Tb1 155.69(9) . 3_655 ?
O2 Tb1 N2 76.52(12) . . ?
O2 Tb1 O5 140.65(11) . 3_655 ?
O3 Tb1 N1 143.13(12) . . ?
O3 Tb1 O1 120.82(13) . . ?
O3 Tb1 Tb1 110.62(8) . 3_655 ?
O3 Tb1 N2 83.55(12) . . ?
O3 Tb1 O2 79.08(11) . . ?
O3 Tb1 O5 81.00(11) . 3_655 ?
O4 Tb1 N1 142.31(12) . . ?
O4 Tb1 O1 76.56(12) . . ?
O4 Tb1 Tb1 83.79(10) . 3_655 ?
O4 Tb1 N2 147.86(12) . . ?
O4 Tb1 O2 120.52(13) . . ?
O4 Tb1 O3 74.46(12) . . ?
O4 Tb1 O5 85.61(12) . 3_655 ?
O5 Tb1 N1 100.50(11) 3_655 . ?
O5 Tb1 N1 66.72(11) . . ?
O5 Tb1 O1 85.27(11) . . ?
O5 Tb1 O1 145.55(11) 3_655 . ?
O5 Tb1 Tb1 31.94(7) . 3_655 ?
O5 Tb1 Tb1 31.50(7) 3_655 3_655 ?
O5 Tb1 N2 98.96(12) . . ?
O5 Tb1 N2 67.76(11) 3_655 . ?
O5 Tb1 O2 141.00(11) . . ?
O5 Tb1 O3 139.58(11) . . ?
O5 Tb1 O4 83.82(12) . . ?
O5 Tb1 O5 63.44(11) . 3_655 ?
H2A C2 H2B 109.5 . . ?
H2A C2 H2C 109.5 . . ?
H2B C2 H2C 109.5 . . ?
C4 C2 H2A 109.5 . . ?
C4 C2 H2B 109.5 . . ?
C4 C2 H2C 109.5 . . ?
C16 N2 Tb1 113.7(3) . . ?
C17 N2 Tb1 126.1(3) . . ?
C17 N2 C16 120.0(4) . . ?
C22 O2 Tb1 131.2(3) . . ?
H3A C3 H3B 109.5 . . ?
H3A C3 H3C 109.5 . . ?
H3B C3 H3C 109.5 . . ?
C4 C3 H3A 109.5 . . ?
C4 C3 H3B 109.5 . . ?
C4 C3 H3C 109.5 . . ?
C27 O3 Tb1 132.5(3) . . ?
C2 C4 C1 109.6(6) . . ?
C2 C4 C3 110.0(6) . . ?
C2 C4 C5 111.2(5) . . ?
C3 C4 C1 103.2(6) . . ?
C5 C4 C1 113.2(5) . . ?
C5 C4 C3 109.4(5) . . ?
C5 C4 C3A 115.0(14) . . ?
C5 C4 C2A 109.4(13) . . ?
C5 C4 C1A 111.5(14) . . ?
C3A C4 C2A 107.8(17) . . ?
C3A C4 C1A 107.1(17) . . ?
C2A C4 C1A 105.5(15) . . ?
C25 O4 Tb1 133.2(3) . . ?
C6 C5 C4 121.5(4) . . ?
C7 C5 C4 121.2(4) . . ?
C7 C5 C6 117.4(4) . . ?
Tb1 O5 Tb1 116.56(11) . 3_655 ?
C9 O5 Tb1 121.5(3) . . ?
C9 O5 Tb1 121.9(3) . 3_655 ?
C5 C6 H6 118.7 . . ?
C5 C6 C18 122.7(4) . 3_655 ?
C18 C6 H6 118.7 3_655 . ?
C5 C7 H7 118.4 . . ?
C5 C7 C8 123.1(4) . . ?
C8 C7 H7 118.4 . . ?
C7 C8 C9 118.1(4) . . ?
C7 C8 C10 121.6(4) . . ?
C9 C8 C10 120.2(4) . . ?
O5 C9 C8 119.4(4) . . ?
O5 C9 C18 121.5(4) . 3_655 ?
C18 C9 C8 119.1(4) 3_655 . ?
N1 C10 C8 123.9(4) . . ?
N1 C10 H10 118.1 . . ?
C8 C10 H10 118.1 . . ?
C12 C11 N1 124.3(4) . . ?
C12 C11 C16 118.6(4) . . ?
C16 C11 N1 117.0(4) . . ?
C11 C12 H12 119.6 . . ?
C13 C12 C11 120.7(5) . . ?
C13 C12 H12 119.6 . . ?
C12 C13 H13 119.8 . . ?
C12 C13 C14 120.4(5) . . ?
C14 C13 H13 119.8 . . ?
C13 C14 H14 120.2 . . ?
C15 C14 C13 119.7(5) . . ?
C15 C14 H14 120.2 . . ?
C14 C15 H15 119.8 . . ?
C14 C15 C16 120.5(5) . . ?
C16 C15 H15 119.8 . . ?
C11 C16 N2 116.4(4) . . ?
C15 C16 N2 123.4(4) . . ?
C15 C16 C11 120.0(4) . . ?
N2 C17 H17 117.8 . . ?
N2 C17 C18 124.3(4) . . ?
C18 C17 H17 117.8 . . ?
C6 C18 C9 119.4(4) 3_655 3_655 ?
C6 C18 C17 120.0(4) 3_655 . ?
C9 C18 C17 120.5(4) 3_655 . ?
H19A C19 H19B 109.5 . . ?
H19A C19 H19C 109.5 . . ?
H19B C19 H19C 109.5 . . ?
C20 C19 H19A 109.5 . . ?
C20 C19 H19B 109.5 . . ?
C20 C19 H19C 109.5 . . ?
O1 C20 C19 116.9(5) . . ?
O1 C20 C21 124.8(5) . . ?
C21 C20 C19 118.3(5) . . ?
C20 C21 H21 117.8 . . ?
C22 C21 C20 124.5(5) . . ?
C22 C21 H21 117.8 . . ?
O2 C22 C21 126.0(5) . . ?
O2 C22 C23 114.7(5) . . ?
C21 C22 C23 119.2(5) . . ?
C22 C23 H23A 109.5 . . ?
C22 C23 H23B 109.5 . . ?
C22 C23 H23C 109.5 . . ?
H23A C23 H23B 109.5 . . ?
H23A C23 H23C 109.5 . . ?
H23B C23 H23C 109.5 . . ?
H24A C24 H24B 109.5 . . ?
H24A C24 H24C 109.5 . . ?
H24B C24 H24C 109.5 . . ?
C25 C24 H24A 109.5 . . ?
C25 C24 H24B 109.5 . . ?
C25 C24 H24C 109.5 . . ?
O4 C25 C24 116.5(5) . . ?
O4 C25 C26 125.1(5) . . ?
C26 C25 C24 118.4(5) . . ?
C25 C26 H26 117.4 . . ?
C27 C26 C25 125.3(5) . . ?
C27 C26 H26 117.4 . . ?
O3 C27 C26 125.5(5) . . ?
O3 C27 C28 115.2(5) . . ?
C26 C27 C28 119.3(5) . . ?
C27 C28 H28A 109.5 . . ?
C27 C28 H28B 109.5 . . ?
C27 C28 H28C 109.5 . . ?
H28A C28 H28B 109.5 . . ?
H28A C28 H28C 109.5 . . ?
H28B C28 H28C 109.5 . . ?
C4 C3A H3AA 109.5 . . ?
C4 C3A H3AB 109.5 . . ?
C4 C3A H3AC 109.5 . . ?
H3AA C3A H3AB 109.5 . . ?
H3AA C3A H3AC 109.5 . . ?
H3AB C3A H3AC 109.5 . . ?
C4 C2A H2AA 105.9 . . ?
C4 C2A H2AB 107.8 . . ?
C4 C2A H2AC 114.5 . . ?
H2AA C2A H2AB 109.5 . . ?
H2AA C2A H2AC 109.5 . . ?
H2AB C2A H2AC 109.5 . . ?
C4 C1A H1AA 114.9 . . ?
C4 C1A H1AB 104.8 . . ?
C4 C1A H1AC 108.5 . . ?
H1AA C1A H1AB 109.5 . . ?
H1AA C1A H1AC 109.5 . . ?
H1AB C1A H1AC 109.5 . . ?

loop_
_geom_bond_atom_site_label_1
_geom_bond_atom_site_label_2
_geom_bond_distance
_geom_bond_site_symmetry_2
_geom_bond_publ_flag
C1 H1A 0.9600 . ?
C1 H1B 0.9600 . ?
C1 H1C 0.9600 . ?
C1 C4 1.575(9) . ?
N1 Tb1 2.562(4) . ?
N1 C10 1.275(5) . ?
N1 C11 1.418(5) . ?
O1 Tb1 2.347(3) . ?
O1 C20 1.263(5) . ?
Tb1 Tb1 3.9560(5) 3_655 ?
Tb1 N2 2.537(4) . ?
Tb1 O2 2.331(3) . ?
Tb1 O3 2.328(3) . ?
Tb1 O4 2.323(3) . ?
Tb1 O5 2.340(3) 3_655 ?
Tb1 O5 2.311(3) . ?
C2 H2A 0.9600 . ?
C2 H2B 0.9600 . ?
C2 H2C 0.9600 . ?
C2 C4 1.498(10) . ?
N2 C16 1.431(5) . ?
N2 C17 1.292(6) . ?
O2 C22 1.278(6) . ?
C3 H3A 0.9600 . ?
C3 H3B 0.9600 . ?
C3 H3C 0.9600 . ?
C3 C4 1.550(9) . ?
O3 C27 1.275(6) . ?
C4 C5 1.547(6) . ?
C4 C3A 1.58(3) . ?
C4 C2A 1.62(4) . ?
C4 C1A 1.63(4) . ?
O4 C25 1.263(6) . ?
C5 C6 1.385(6) . ?
C5 C7 1.364(6) . ?
O5 C9 1.324(5) . ?
C6 H6 0.9300 . ?
C6 C18 1.387(6) 3_655 ?
C7 H7 0.9300 . ?
C7 C8 1.393(6) . ?
C8 C9 1.430(6) . ?
C8 C10 1.479(6) . ?
C9 C18 1.388(6) 3_655 ?
C10 H10 0.9300 . ?
C11 C12 1.402(6) . ?
C11 C16 1.417(6) . ?
C12 H12 0.9300 . ?
C12 C13 1.376(7) . ?
C13 H13 0.9300 . ?
C13 C14 1.404(8) . ?
C14 H14 0.9300 . ?
C14 C15 1.382(7) . ?
C15 H15 0.9300 . ?
C15 C16 1.394(6) . ?
C17 H17 0.9300 . ?
C17 C18 1.474(6) . ?
C19 H19A 0.9600 . ?
C19 H19B 0.9600 . ?
C19 H19C 0.9600 . ?
C19 C20 1.508(7) . ?
C20 C21 1.404(7) . ?
C21 H21 0.9300 . ?
C21 C22 1.366(7) . ?
C22 C23 1.521(7) . ?
C23 H23A 0.9600 . ?
C23 H23B 0.9600 . ?
C23 H23C 0.9600 . ?
C24 H24A 0.9600 . ?
C24 H24B 0.9600 . ?
C24 H24C 0.9600 . ?
C24 C25 1.508(7) . ?
C25 C26 1.397(8) . ?
C26 H26 0.9300 . ?
C26 C27 1.376(8) . ?
C27 C28 1.516(8) . ?
C28 H28A 0.9600 . ?
C28 H28B 0.9600 . ?
C28 H28C 0.9600 . ?
C3A H3AA 0.9600 . ?
C3A H3AB 0.9600 . ?
C3A H3AC 0.9600 . ?
C2A H2AA 0.9598 . ?
C2A H2AB 0.9602 . ?
C2A H2AC 0.9600 . ?
C1A H1AA 0.9600 . ?
C1A H1AB 0.9600 . ?
C1A H1AC 0.9604 . ?

loop_
_geom_torsion_atom_site_label_1
_geom_torsion_atom_site_label_2
_geom_torsion_atom_site_label_3
_geom_torsion_atom_site_label_4
_geom_torsion
_geom_torsion_site_symmetry_1
_geom_torsion_site_symmetry_2
_geom_torsion_site_symmetry_3
_geom_torsion_site_symmetry_4
_geom_torsion_publ_flag
C1 C4 C5 C6 1.7(8) . . . . ?
C1 C4 C5 C7 -179.0(6) . . . . ?
N1 C11 C12 C13 177.3(5) . . . . ?
N1 C11 C16 N2 -0.8(6) . . . . ?
N1 C11 C16 C15 -175.6(4) . . . . ?
O1 C20 C21 C22 -1.9(9) . . . . ?
Tb1 N1 C10 C8 -10.3(7) . . . . ?
Tb1 N1 C11 C12 -146.0(4) . . . . ?
Tb1 N1 C11 C16 31.0(5) . . . . ?
Tb1 O1 C20 C19 159.8(4) . . . . ?
Tb1 O1 C20 C21 -20.5(8) . . . . ?
Tb1 N2 C16 C11 -30.3(5) . . . . ?
Tb1 N2 C16 C15 144.3(4) . . . . ?
Tb1 N2 C17 C18 6.8(7) . . . . ?
Tb1 O2 C22 C21 23.5(8) . . . . ?
Tb1 O2 C22 C23 -158.0(4) . . . . ?
Tb1 O3 C27 C26 -15.0(8) . . . . ?
Tb1 O3 C27 C28 165.0(4) . . . . ?
Tb1 O4 C25 C24 -166.4(4) . . . . ?
Tb1 O4 C25 C26 14.4(9) . . . . ?
Tb1 O5 C9 C8 -121.7(4) 3_655 . . . ?
Tb1 O5 C9 C8 62.1(5) . . . . ?
Tb1 O5 C9 C18 60.7(5) 3_655 . . 3_655 ?
Tb1 O5 C9 C18 -115.6(4) . . . 3_655 ?
C2 C4 C5 C6 125.5(7) . . . . ?
C2 C4 C5 C7 -55.2(8) . . . . ?
N2 C17 C18 C6 -158.4(5) . . . 3_655 ?
N2 C17 C18 C9 25.7(7) . . . 3_655 ?
C3 C4 C5 C6 -112.7(6) . . . . ?
C3 C4 C5 C7 66.5(7) . . . . ?
C4 C5 C6 C18 177.2(5) . . . 3_655 ?
C4 C5 C7 C8 177.9(5) . . . . ?
O4 C25 C26 C27 2.5(10) . . . . ?
C5 C7 C8 C9 5.0(7) . . . . ?
C5 C7 C8 C10 -177.4(5) . . . . ?
C6 C5 C7 C8 -2.8(8) . . . . ?
C7 C5 C6 C18 -2.1(8) . . . 3_655 ?
C7 C8 C9 O5 179.8(4) . . . . ?
C7 C8 C9 C18 -2.4(7) . . . 3_655 ?
C7 C8 C10 N1 156.4(5) . . . . ?
C9 C8 C10 N1 -26.1(7) . . . . ?
C10 N1 C11 C12 25.9(7) . . . . ?
C10 N1 C11 C16 -157.2(5) . . . . ?
C10 C8 C9 O5 2.2(7) . . . . ?
C10 C8 C9 C18 180.0(4) . . . 3_655 ?
C11 N1 C10 C8 178.9(4) . . . . ?
C11 C12 C13 C14 -1.5(9) . . . . ?
C12 C11 C16 N2 176.3(4) . . . . ?
C12 C11 C16 C15 1.6(7) . . . . ?
C12 C13 C14 C15 0.8(9) . . . . ?
C13 C14 C15 C16 1.1(8) . . . . ?
C14 C15 C16 N2 -176.7(5) . . . . ?
C14 C15 C16 C11 -2.3(8) . . . . ?
C16 N2 C17 C18 -178.2(4) . . . . ?
C16 C11 C12 C13 0.3(8) . . . . ?
C17 N2 C16 C11 154.1(5) . . . . ?
C17 N2 C16 C15 -31.4(7) . . . . ?
C19 C20 C21 C22 177.8(6) . . . . ?
C20 C21 C22 O2 0.3(10) . . . . ?
C20 C21 C22 C23 -178.1(6) . . . . ?
C24 C25 C26 C27 -176.7(6) . . . . ?
C25 C26 C27 O3 -2.1(10) . . . . ?
C25 C26 C27 C28 178.0(6) . . . . ?
C3A C4 C5 C6 177.2(17) . . . . ?
C3A C4 C5 C7 -3.5(18) . . . . ?
C2A C4 C5 C6 55.7(17) . . . . ?
C2A C4 C5 C7 -125.0(17) . . . . ?
C1A C4 C5 C6 -60.6(17) . . . . ?
C1A C4 C5 C7 118.7(17) . . . . ?
